data_7248337
loop_
_publ_author_name
'Nie, Guihua'
'Tu, Ting'
'Liao, Tianhui'
'Liu, Donghan'
'Ye, Wenjun'
'Ren, Shi-Chao'

_publ_section_title
;
 N-heterocyclic carbene and photocatalyst-catalyzed rapid access to indole
 ketones via radical C(sp3)--H acylation
;
_journal_issue 9
_journal_name_full 'Green Chemistry'
_journal_page_first 5397
_journal_page_last 5408
_journal_paper_doi 10.1039/D4GC00653D
_journal_volume 26
_journal_year 2024
_chemical_formula_moiety 'C21 H21 N O2'
_chemical_formula_sum 'C21 H21 N O2'
_chemical_formula_weight 319.39
_space_group_crystal_system monoclinic
_space_group_IT_number 14
_space_group_name_Hall '-P 2ybc'
_space_group_name_H-M_alt 'P 1 21/c 1'
_atom_sites_solution_hydrogens geom
_atom_sites_solution_primary dual
_audit_creation_date 2023-09-12
_audit_creation_method
;
Olex2 1.5
(compiled 2022.04.07 svn.rca3783a0 for OlexSys, GUI svn.r6498)
;
_audit_update_record
;
2023-09-20 deposited with the CCDC.	2024-03-19 downloaded from the CCDC.
;
_cell_angle_alpha 90
_cell_angle_beta 96.41(2)
_cell_angle_gamma 90
_cell_formula_units_Z 4
_cell_length_a 8.746(5)
_cell_length_b 14.913(9)
_cell_length_c 12.807(8)
_cell_measurement_reflns_used 2908
_cell_measurement_temperature 170.00
_cell_measurement_theta_max 56.676
_cell_measurement_theta_min 3.973
_cell_volume 1660.0(17)
_computing_cell_refinement 'SAINT V8.40B (?, 2016)'
_computing_data_reduction 'SAINT V8.40B (?, 2016)'
_computing_molecular_graphics 'Olex2 1.5 (Dolomanov et al., 2009)'
_computing_publication_material 'Olex2 1.5 (Dolomanov et al., 2009)'
_computing_structure_refinement 'SHELXL 2019/2 (Sheldrick, 2015)'
_computing_structure_solution 'SHELXT 2018/2 (Sheldrick, 2018)'
_diffrn_ambient_temperature 170.00
_diffrn_measured_fraction_theta_full 0.987
_diffrn_measured_fraction_theta_max 0.987
_diffrn_measurement_device_type 'Bruker D8 Venture'
_diffrn_measurement_method '\w and \f scans'
_diffrn_radiation_type GaK\a
_diffrn_radiation_wavelength 1.34139
_diffrn_reflns_av_R_equivalents 0.0877
_diffrn_reflns_av_unetI/netI 0.1316
_diffrn_reflns_Laue_measured_fraction_full 0.987
_diffrn_reflns_Laue_measured_fraction_max 0.987
_diffrn_reflns_limit_h_max 10
_diffrn_reflns_limit_h_min -10
_diffrn_reflns_limit_k_max 17
_diffrn_reflns_limit_k_min -17
_diffrn_reflns_limit_l_max 15
_diffrn_reflns_limit_l_min -14
_diffrn_reflns_number 11402
_diffrn_reflns_point_group_measured_fraction_full 0.987
_diffrn_reflns_point_group_measured_fraction_max 0.987
_diffrn_reflns_theta_full 53.594
_diffrn_reflns_theta_max 53.902
_diffrn_reflns_theta_min 3.973
_diffrn_source_current 3.57
_diffrn_source_power 0.24954300000000001
_diffrn_source_voltage 69.9
_exptl_absorpt_coefficient_mu 0.412
_exptl_absorpt_correction_T_max 0.7512
_exptl_absorpt_correction_T_min 0.5659
_exptl_absorpt_correction_type multi-scan
_exptl_absorpt_process_details
;
SADABS-2016/2 (Bruker,2016/2) was used for absorption correction.
wR2(int) was 0.1329 before and 0.0769 after correction.
The Ratio of minimum to maximum transmission is 0.7533.
The \l/2 correction factor is Not present.
;
_exptl_crystal_colour colourless
_exptl_crystal_colour_primary colourless
_exptl_crystal_density_diffrn 1.278
_exptl_crystal_description plate
_exptl_crystal_F_000 680
_exptl_crystal_size_max 0.13
_exptl_crystal_size_mid 0.09
_exptl_crystal_size_min 0.05
_refine_diff_density_max 0.262
_refine_diff_density_min -0.254
_refine_diff_density_rms 0.072
_refine_ls_extinction_method none
_refine_ls_goodness_of_fit_ref 1.061
_refine_ls_hydrogen_treatment constr
_refine_ls_matrix_type full
_refine_ls_number_parameters 219
_refine_ls_number_reflns 3003
_refine_ls_number_restraints 0
_refine_ls_restrained_S_all 1.061
_refine_ls_R_factor_all 0.1063
_refine_ls_R_factor_gt 0.0632
_refine_ls_shift/su_max 0.000
_refine_ls_shift/su_mean 0.000
_refine_ls_structure_factor_coef Fsqd
_refine_ls_weighting_details 'w=1/[\s^2^(Fo^2^)+(0.0565P)^2^+0.1165P] where P=(Fo^2^+2Fc^2^)/3'
_refine_ls_weighting_scheme calc
_refine_ls_wR_factor_gt 0.1548
_refine_ls_wR_factor_ref 0.1759
_reflns_Friedel_coverage 0.000
_reflns_number_gt 1895
_reflns_number_total 3003
_reflns_threshold_expression 'I > 2\s(I)'
_cod_data_source_file d4gc00653d2.cif
_cod_data_source_block 230909_ngh_c069_3b_zlj_0m
_cod_depositor_comments 'Adding full bibliography for 7248336--7248338.cif.'
_cod_database_code 7248337
_shelx_shelxl_version_number 2019/2
_shelx_space_group_comment
;
The symmetry employed for this shelxl refinement is uniquely defined
by the following loop, which should always be used as a source of
symmetry information in preference to the above space-group names.
They are only intended as comments.
;
_olex2_refinement_description
;
1. Fixed Uiso
 At 1.2 times of:
  All C(H) groups, All C(H,H) groups
 At 1.5 times of:
  All C(H,H,H) groups
2.a Ternary CH refined with riding coordinates:
 C12(H12)
2.b Secondary CH2 refined with riding coordinates:
 C9(H9A,H9B), C10(H10A,H10B), C11(H11A,H11B)
2.c Aromatic/amide H refined with riding coordinates:
 C1(H1), C2(H2), C3(H3), C4(H4), C16(H16), C17(H17), C19(H19), C20(H20)
2.d Idealised Me refined as rotating group:
 C13(H13A,H13B,H13C), C21(H21A,H21B,H21C)
;
_olex2_submission_special_instructions 'No special instructions were received'

loop_
_space_group_symop_operation_xyz
'x, y, z'
'-x, y+1/2, -z+1/2'
'-x, -y, -z'
'x, -y-1/2, z-1/2'

loop_
_atom_site_label
_atom_site_type_symbol
_atom_site_fract_x
_atom_site_fract_y
_atom_site_fract_z
_atom_site_U_iso_or_equiv
_atom_site_adp_type
_atom_site_occupancy
_atom_site_site_symmetry_order
_atom_site_calc_flag
_atom_site_refinement_flags_posn
_atom_site_refinement_flags_adp
_atom_site_refinement_flags_occupancy
_atom_site_disorder_assembly
_atom_site_disorder_group
O1 O 0.7558(2) 0.78710(11) 0.45199(14) 0.0570(6) Uani 1 1 d . . . . .
O2 O 1.2887(2) 0.49827(11) 0.49733(14) 0.0571(6) Uani 1 1 d . . . . .
N1 N 0.4873(3) 0.96435(13) 0.64271(16) 0.0438(6) Uani 1 1 d . . . . .
C1 C 0.8847(3) 0.99970(16) 0.6146(2) 0.0477(7) Uani 1 1 d . . . . .
H1 H 0.973539 0.963189 0.613722 0.057 Uiso 1 1 calc R U . . .
C2 C 0.8949(4) 1.09258(17) 0.60426(19) 0.0513(8) Uani 1 1 d . . . . .
H2 H 0.991543 1.119506 0.596919 0.062 Uiso 1 1 calc R U . . .
C3 C 0.7631(4) 1.14670(17) 0.6046(2) 0.0523(8) Uani 1 1 d . . . . .
H3 H 0.772251 1.209702 0.596244 0.063 Uiso 1 1 calc R U . . .
C4 C 0.6213(4) 1.11062(16) 0.61674(19) 0.0469(7) Uani 1 1 d . . . . .
H4 H 0.532706 1.147463 0.616920 0.056 Uiso 1 1 calc R U . . .
C5 C 0.6127(3) 1.01740(15) 0.62883(19) 0.0421(7) Uani 1 1 d . . . . .
C6 C 0.7419(3) 0.96108(15) 0.62633(18) 0.0428(7) Uani 1 1 d . . . . .
C7 C 0.6891(3) 0.87024(14) 0.63808(18) 0.0422(7) Uani 1 1 d . . . . .
C8 C 0.5358(3) 0.87527(15) 0.64814(19) 0.0434(7) Uani 1 1 d . . . . .
C9 C 0.4311(4) 0.79774(15) 0.6628(2) 0.0510(7) Uani 1 1 d . . . . .
H9A H 0.332484 0.805277 0.617536 0.061 Uiso 1 1 calc R U . . .
H9B H 0.409037 0.794554 0.736835 0.061 Uiso 1 1 calc R U . . .
C10 C 0.5114(4) 0.71201(16) 0.6329(2) 0.0525(8) Uani 1 1 d . . . . .
H10A H 0.455228 0.659507 0.656641 0.063 Uiso 1 1 calc R U . . .
H10B H 0.507695 0.708736 0.555484 0.063 Uiso 1 1 calc R U . . .
C11 C 0.6788(4) 0.70746(15) 0.6813(2) 0.0526(8) Uani 1 1 d . . . . .
H11A H 0.722939 0.648845 0.664124 0.063 Uiso 1 1 calc R U . . .
H11B H 0.682925 0.711729 0.758680 0.063 Uiso 1 1 calc R U . . .
C12 C 0.7775(3) 0.78409(15) 0.64049(19) 0.0446(7) Uani 1 1 d . . . . .
H12 H 0.872874 0.791115 0.690687 0.053 Uiso 1 1 calc R U . . .
C13 C 0.3319(3) 0.99564(17) 0.6492(2) 0.0538(8) Uani 1 1 d . . . . .
H13A H 0.311834 0.997148 0.722986 0.081 Uiso 1 1 calc R U . . .
H13B H 0.258774 0.954908 0.609860 0.081 Uiso 1 1 calc R U . . .
H13C H 0.319970 1.056037 0.619291 0.081 Uiso 1 1 calc R U . . .
C14 C 0.8249(3) 0.75744(15) 0.53299(19) 0.0425(7) Uani 1 1 d . . . . .
C15 C 0.9521(3) 0.69125(15) 0.52939(18) 0.0421(7) Uani 1 1 d . . . . .
C16 C 1.0344(3) 0.65415(16) 0.61796(19) 0.0467(7) Uani 1 1 d . . . . .
H16 H 1.012215 0.673246 0.685422 0.056 Uiso 1 1 calc R U . . .
C17 C 1.1480(3) 0.59007(16) 0.61113(19) 0.0475(7) Uani 1 1 d . . . . .
H17 H 1.202763 0.565976 0.673042 0.057 Uiso 1 1 calc R U . . .
C18 C 1.1805(3) 0.56172(15) 0.5134(2) 0.0445(7) Uani 1 1 d . . . . .
C19 C 1.1007(3) 0.59830(17) 0.4231(2) 0.0511(7) Uani 1 1 d . . . . .
H19 H 1.124212 0.579632 0.355774 0.061 Uiso 1 1 calc R U . . .
C20 C 0.9881(3) 0.66128(16) 0.43121(19) 0.0481(7) Uani 1 1 d . . . . .
H20 H 0.933380 0.685038 0.369075 0.058 Uiso 1 1 calc R U . . .
C21 C 1.3692(4) 0.45597(18) 0.5877(2) 0.0575(8) Uani 1 1 d . . . . .
H21A H 1.437725 0.409587 0.565102 0.086 Uiso 1 1 calc R U . . .
H21B H 1.294933 0.428519 0.629965 0.086 Uiso 1 1 calc R U . . .
H21C H 1.430078 0.500869 0.630012 0.086 Uiso 1 1 calc R U . . .

loop_
_atom_site_aniso_label
_atom_site_aniso_U_11
_atom_site_aniso_U_22
_atom_site_aniso_U_33
_atom_site_aniso_U_23
_atom_site_aniso_U_13
_atom_site_aniso_U_12
O1 0.0766(16) 0.0541(11) 0.0392(10) 0.0035(8) 0.0016(10) 0.0145(10)
O2 0.0649(15) 0.0467(10) 0.0607(13) -0.0046(9) 0.0116(10) 0.0063(10)
N1 0.0473(16) 0.0372(11) 0.0475(12) -0.0027(8) 0.0077(10) -0.0004(10)
C1 0.057(2) 0.0420(13) 0.0454(15) -0.0043(10) 0.0105(13) -0.0059(13)
C2 0.061(2) 0.0454(14) 0.0482(15) -0.0043(11) 0.0105(14) -0.0162(14)
C3 0.069(2) 0.0352(13) 0.0525(16) -0.0044(11) 0.0075(14) -0.0109(15)
C4 0.060(2) 0.0363(13) 0.0443(14) -0.0029(10) 0.0076(13) -0.0009(13)
C5 0.0517(19) 0.0343(13) 0.0411(14) -0.0030(10) 0.0079(12) -0.0058(12)
C6 0.0544(19) 0.0353(12) 0.0396(14) -0.0040(10) 0.0084(12) -0.0021(12)
C7 0.053(2) 0.0327(12) 0.0408(14) -0.0031(10) 0.0052(12) -0.0041(12)
C8 0.057(2) 0.0313(12) 0.0419(14) -0.0023(9) 0.0069(13) -0.0038(12)
C9 0.055(2) 0.0421(14) 0.0568(16) 0.0005(11) 0.0100(14) -0.0091(13)
C10 0.066(2) 0.0347(13) 0.0584(17) 0.0000(11) 0.0148(15) -0.0106(13)
C11 0.077(3) 0.0345(13) 0.0484(15) 0.0023(10) 0.0152(15) 0.0002(13)
C12 0.060(2) 0.0354(13) 0.0383(14) -0.0009(10) 0.0043(12) -0.0013(12)
C13 0.056(2) 0.0463(15) 0.0595(17) -0.0028(12) 0.0089(15) -0.0016(14)
C14 0.054(2) 0.0336(12) 0.0388(14) 0.0021(10) 0.0012(12) -0.0046(12)
C15 0.053(2) 0.0344(12) 0.0386(13) 0.0010(10) 0.0035(12) -0.0043(12)
C16 0.061(2) 0.0384(13) 0.0412(14) -0.0033(10) 0.0062(13) 0.0022(13)
C17 0.061(2) 0.0379(13) 0.0420(14) -0.0005(10) 0.0013(13) -0.0007(13)
C18 0.0477(19) 0.0318(12) 0.0546(16) -0.0036(11) 0.0080(13) -0.0043(12)
C19 0.068(2) 0.0440(14) 0.0428(15) -0.0036(11) 0.0126(14) -0.0047(14)
C20 0.063(2) 0.0400(13) 0.0407(15) 0.0031(10) 0.0045(13) -0.0026(14)
C21 0.064(2) 0.0438(15) 0.0637(18) -0.0044(12) 0.0039(16) 0.0053(14)

loop_
_atom_type_symbol
_atom_type_description
_atom_type_scat_dispersion_real
_atom_type_scat_dispersion_imag
_atom_type_scat_source
C C 0.0137 0.0067 'International Tables Vol C Tables 4.2.6.8 and 6.1.1.4'
H H 0.0000 0.0000 'International Tables Vol C Tables 4.2.6.8 and 6.1.1.4'
N N 0.0241 0.0134 'International Tables Vol C Tables 4.2.6.8 and 6.1.1.4'
O O 0.0389 0.0241 'International Tables Vol C Tables 4.2.6.8 and 6.1.1.4'

loop_
_geom_angle_atom_site_label_1
_geom_angle_atom_site_label_2
_geom_angle_atom_site_label_3
_geom_angle
_geom_angle_site_symmetry_1
_geom_angle_site_symmetry_3
_geom_angle_publ_flag
C18 O2 C21 117.9(2) . . ?
C5 N1 C8 108.1(2) . . ?
C5 N1 C13 126.0(2) . . ?
C8 N1 C13 125.9(2) . . ?
C2 C1 H1 120.4 . . ?
C2 C1 C6 119.1(3) . . ?
C6 C1 H1 120.4 . . ?
C1 C2 H2 119.7 . . ?
C1 C2 C3 120.5(3) . . ?
C3 C2 H2 119.7 . . ?
C2 C3 H3 119.2 . . ?
C4 C3 C2 121.6(2) . . ?
C4 C3 H3 119.2 . . ?
C3 C4 H4 121.3 . . ?
C3 C4 C5 117.4(3) . . ?
C5 C4 H4 121.3 . . ?
N1 C5 C4 129.5(3) . . ?
N1 C5 C6 108.2(2) . . ?
C4 C5 C6 122.3(3) . . ?
C1 C6 C5 119.0(2) . . ?
C1 C6 C7 134.2(3) . . ?
C5 C6 C7 106.8(2) . . ?
C6 C7 C12 129.5(3) . . ?
C8 C7 C6 106.7(2) . . ?
C8 C7 C12 123.8(2) . . ?
N1 C8 C9 123.6(3) . . ?
C7 C8 N1 110.2(2) . . ?
C7 C8 C9 126.2(2) . . ?
C8 C9 H9A 110.1 . . ?
C8 C9 H9B 110.1 . . ?
C8 C9 C10 108.0(2) . . ?
H9A C9 H9B 108.4 . . ?
C10 C9 H9A 110.1 . . ?
C10 C9 H9B 110.1 . . ?
C9 C10 H10A 109.1 . . ?
C9 C10 H10B 109.1 . . ?
H10A C10 H10B 107.8 . . ?
C11 C10 C9 112.5(2) . . ?
C11 C10 H10A 109.1 . . ?
C11 C10 H10B 109.1 . . ?
C10 C11 H11A 109.2 . . ?
C10 C11 H11B 109.2 . . ?
C10 C11 C12 112.0(2) . . ?
H11A C11 H11B 107.9 . . ?
C12 C11 H11A 109.2 . . ?
C12 C11 H11B 109.2 . . ?
C7 C12 C11 109.4(2) . . ?
C7 C12 H12 108.4 . . ?
C7 C12 C14 113.2(2) . . ?
C11 C12 H12 108.4 . . ?
C14 C12 C11 109.04(19) . . ?
C14 C12 H12 108.4 . . ?
N1 C13 H13A 109.5 . . ?
N1 C13 H13B 109.5 . . ?
N1 C13 H13C 109.5 . . ?
H13A C13 H13B 109.5 . . ?
H13A C13 H13C 109.5 . . ?
H13B C13 H13C 109.5 . . ?
O1 C14 C12 120.7(2) . . ?
O1 C14 C15 120.8(2) . . ?
C15 C14 C12 118.4(2) . . ?
C16 C15 C14 124.0(2) . . ?
C16 C15 C20 117.2(2) . . ?
C20 C15 C14 118.8(2) . . ?
C15 C16 H16 118.9 . . ?
C17 C16 C15 122.1(2) . . ?
C17 C16 H16 118.9 . . ?
C16 C17 H17 120.4 . . ?
C18 C17 C16 119.3(2) . . ?
C18 C17 H17 120.4 . . ?
O2 C18 C17 124.3(2) . . ?
O2 C18 C19 115.9(2) . . ?
C17 C18 C19 119.8(3) . . ?
C18 C19 H19 119.9 . . ?
C20 C19 C18 120.1(2) . . ?
C20 C19 H19 119.9 . . ?
C15 C20 H20 119.3 . . ?
C19 C20 C15 121.4(2) . . ?
C19 C20 H20 119.3 . . ?
O2 C21 H21A 109.5 . . ?
O2 C21 H21B 109.5 . . ?
O2 C21 H21C 109.5 . . ?
H21A C21 H21B 109.5 . . ?
H21A C21 H21C 109.5 . . ?
H21B C21 H21C 109.5 . . ?

loop_
_geom_bond_atom_site_label_1
_geom_bond_atom_site_label_2
_geom_bond_distance
_geom_bond_site_symmetry_2
_geom_bond_publ_flag
O1 C14 1.223(3) . ?
O2 C18 1.369(3) . ?
O2 C21 1.433(3) . ?
N1 C5 1.380(3) . ?
N1 C8 1.394(3) . ?
N1 C13 1.448(4) . ?
C1 H1 0.9500 . ?
C1 C2 1.395(4) . ?
C1 C6 1.398(4) . ?
C2 H2 0.9500 . ?
C2 C3 1.407(4) . ?
C3 H3 0.9500 . ?
C3 C4 1.377(4) . ?
C4 H4 0.9500 . ?
C4 C5 1.402(3) . ?
C5 C6 1.411(4) . ?
C6 C7 1.444(3) . ?
C7 C8 1.363(4) . ?
C7 C12 1.498(4) . ?
C8 C9 1.500(4) . ?
C9 H9A 0.9900 . ?
C9 H9B 0.9900 . ?
C9 C10 1.528(4) . ?
C10 H10A 0.9900 . ?
C10 H10B 0.9900 . ?
C10 C11 1.526(4) . ?
C11 H11A 0.9900 . ?
C11 H11B 0.9900 . ?
C11 C12 1.557(4) . ?
C12 H12 1.0000 . ?
C12 C14 1.534(4) . ?
C13 H13A 0.9800 . ?
C13 H13B 0.9800 . ?
C13 H13C 0.9800 . ?
C14 C15 1.492(4) . ?
C15 C16 1.389(4) . ?
C15 C20 1.403(4) . ?
C16 H16 0.9500 . ?
C16 C17 1.388(4) . ?
C17 H17 0.9500 . ?
C17 C18 1.381(4) . ?
C18 C19 1.393(4) . ?
C19 H19 0.9500 . ?
C19 C20 1.373(4) . ?
C20 H20 0.9500 . ?
C21 H21A 0.9800 . ?
C21 H21B 0.9800 . ?
C21 H21C 0.9800 . ?

loop_
_geom_torsion_atom_site_label_1
_geom_torsion_atom_site_label_2
_geom_torsion_atom_site_label_3
_geom_torsion_atom_site_label_4
_geom_torsion
_geom_torsion_site_symmetry_1
_geom_torsion_site_symmetry_2
_geom_torsion_site_symmetry_3
_geom_torsion_site_symmetry_4
_geom_torsion_publ_flag
O1 C14 C15 C16 -179.3(2) . . . . ?
O1 C14 C15 C20 -2.0(4) . . . . ?
O2 C18 C19 C20 178.8(2) . . . . ?
N1 C5 C6 C1 -179.0(2) . . . . ?
N1 C5 C6 C7 0.7(3) . . . . ?
N1 C8 C9 C10 163.6(2) . . . . ?
C1 C2 C3 C4 1.1(4) . . . . ?
C1 C6 C7 C8 178.9(3) . . . . ?
C1 C6 C7 C12 -0.6(5) . . . . ?
C2 C1 C6 C5 -0.9(4) . . . . ?
C2 C1 C6 C7 179.5(3) . . . . ?
C2 C3 C4 C5 0.0(4) . . . . ?
C3 C4 C5 N1 179.7(2) . . . . ?
C3 C4 C5 C6 -1.5(4) . . . . ?
C4 C5 C6 C1 2.0(4) . . . . ?
C4 C5 C6 C7 -178.3(2) . . . . ?
C5 N1 C8 C7 0.0(3) . . . . ?
C5 N1 C8 C9 -179.9(2) . . . . ?
C5 C6 C7 C8 -0.7(3) . . . . ?
C5 C6 C7 C12 179.8(2) . . . . ?
C6 C1 C2 C3 -0.6(4) . . . . ?
C6 C7 C8 N1 0.4(3) . . . . ?
C6 C7 C8 C9 -179.7(2) . . . . ?
C6 C7 C12 C11 166.5(2) . . . . ?
C6 C7 C12 C14 -71.7(3) . . . . ?
C7 C8 C9 C10 -16.2(4) . . . . ?
C7 C12 C14 O1 -21.9(4) . . . . ?
C7 C12 C14 C15 161.0(2) . . . . ?
C8 N1 C5 C4 178.5(2) . . . . ?
C8 N1 C5 C6 -0.5(3) . . . . ?
C8 C7 C12 C11 -13.0(3) . . . . ?
C8 C7 C12 C14 108.8(3) . . . . ?
C8 C9 C10 C11 46.4(3) . . . . ?
C9 C10 C11 C12 -63.2(3) . . . . ?
C10 C11 C12 C7 43.0(3) . . . . ?
C10 C11 C12 C14 -81.4(3) . . . . ?
C11 C12 C14 O1 100.2(3) . . . . ?
C11 C12 C14 C15 -77.0(3) . . . . ?
C12 C7 C8 N1 180.0(2) . . . . ?
C12 C7 C8 C9 -0.1(4) . . . . ?
C12 C14 C15 C16 -2.2(4) . . . . ?
C12 C14 C15 C20 175.1(2) . . . . ?
C13 N1 C5 C4 -0.8(4) . . . . ?
C13 N1 C5 C6 -179.8(2) . . . . ?
C13 N1 C8 C7 179.3(2) . . . . ?
C13 N1 C8 C9 -0.5(4) . . . . ?
C14 C15 C16 C17 177.4(2) . . . . ?
C14 C15 C20 C19 -177.9(2) . . . . ?
C15 C16 C17 C18 -0.2(4) . . . . ?
C16 C15 C20 C19 -0.4(4) . . . . ?
C16 C17 C18 O2 -179.2(2) . . . . ?
C16 C17 C18 C19 0.8(4) . . . . ?
C17 C18 C19 C20 -1.1(4) . . . . ?
C18 C19 C20 C15 1.0(4) . . . . ?
C20 C15 C16 C17 0.1(4) . . . . ?
C21 O2 C18 C17 2.5(4) . . . . ?
C21 O2 C18 C19 -177.4(2) . . . . ?
